data_7704689
loop_
_publ_author_name
'Ramler, Jacqueline'
'Radacki, Krzysztof'
'Abbenseth, Josh'
'Lichtenberg, Crispin'

_publ_section_title
;
 Combined experimental and theoretical studies towards mutual
 osmium-bismuth donor/acceptor bonding.
;
_journal_issue 26
_journal_name_full 'Dalton transactions (Cambridge, England : 2003)'
_journal_page_first 9024
_journal_page_last 9034
_journal_paper_doi 10.1039/d0dt01663b
_journal_volume 49
_journal_year 2020
_chemical_formula_moiety 'C45 H63 Bi F3 N5 O4 Os P2 S'
_chemical_formula_sum 'C45 H63 Bi F3 N5 O4 Os P2 S'
_chemical_formula_weight 1288.18
_space_group_crystal_system monoclinic
_space_group_IT_number 14
_space_group_name_Hall '-P 2ybc'
_space_group_name_H-M_alt 'P 1 21/c 1'
_atom_sites_solution_hydrogens geom
_atom_sites_solution_primary dual
_atom_sites_solution_secondary difmap
_audit_creation_method SHELXL-2018/3
_audit_update_record
;
2020-05-05 deposited with the CCDC.	2020-06-22 downloaded from the CCDC.
;
_cell_angle_alpha 90
_cell_angle_beta 104.4760(10)
_cell_angle_gamma 90
_cell_formula_units_Z 4
_cell_length_a 12.6934(5)
_cell_length_b 18.0522(6)
_cell_length_c 22.1871(8)
_cell_measurement_reflns_used 9749
_cell_measurement_temperature 100(2)
_cell_measurement_theta_max 26.71
_cell_measurement_theta_min 2.39
_cell_volume 4922.6(3)
_computing_cell_refinement 'Saint+ ver. V8.37A (Bruker AXS)'
_computing_data_collection 'APEX2 ver. 2014.9 (Bruker AXS)'
_computing_data_reduction 'Saint+ ver. V8.37A (Bruker AXS)'
_computing_molecular_graphics 'ShelXLe (Huebschle et all, 2011)'
_computing_publication_material 'SHELXL-2018/3 (Sheldrick, 2018)'
_computing_structure_refinement 'SHELXL-2018/3 (Sheldrick, 2018)'
_computing_structure_solution 'SHELXT (Sheldrick, 2014)'
_diffrn_ambient_temperature 100(2)
_diffrn_detector 'CMOS area detector (Photon II)'
_diffrn_detector_area_resol_mean 7.5
_diffrn_measured_fraction_theta_full 0.999
_diffrn_measured_fraction_theta_max 0.998
_diffrn_measurement_device_type 'Bruker D8 Quest'
_diffrn_measurement_method '\f and \w scans'
_diffrn_radiation_monochromator 'multi-layer mirror'
_diffrn_radiation_type MoK\a
_diffrn_radiation_wavelength 0.71073
_diffrn_reflns_av_R_equivalents 0.0596
_diffrn_reflns_av_unetI/netI 0.0280
_diffrn_reflns_Laue_measured_fraction_full 0.999
_diffrn_reflns_Laue_measured_fraction_max 0.998
_diffrn_reflns_limit_h_max 16
_diffrn_reflns_limit_h_min -15
_diffrn_reflns_limit_k_max 22
_diffrn_reflns_limit_k_min -19
_diffrn_reflns_limit_l_max 27
_diffrn_reflns_limit_l_min -28
_diffrn_reflns_number 87459
_diffrn_reflns_point_group_measured_fraction_full 0.999
_diffrn_reflns_point_group_measured_fraction_max 0.998
_diffrn_reflns_theta_full 26.000
_diffrn_reflns_theta_max 26.732
_diffrn_reflns_theta_min 2.005
_diffrn_source 'microfocus sealed tube (Incoatec ImS)'
_exptl_absorpt_coefficient_mu 6.313
_exptl_absorpt_correction_T_max 0.7454
_exptl_absorpt_correction_T_min 0.5302
_exptl_absorpt_correction_type multi-scan
_exptl_absorpt_process_details 'SadAbs 2016/2 (Bruker AXS)'
_exptl_crystal_colour red
_exptl_crystal_density_diffrn 1.738
_exptl_crystal_description plate
_exptl_crystal_F_000 2528
_exptl_crystal_size_max 0.511
_exptl_crystal_size_mid 0.186
_exptl_crystal_size_min 0.096
_refine_diff_density_max 1.841
_refine_diff_density_min -1.612
_refine_diff_density_rms 0.118
_refine_ls_extinction_method none
_refine_ls_goodness_of_fit_ref 1.028
_refine_ls_hydrogen_treatment constr
_refine_ls_matrix_type full
_refine_ls_number_parameters 659
_refine_ls_number_reflns 10426
_refine_ls_number_restraints 656
_refine_ls_restrained_S_all 1.038
_refine_ls_R_factor_all 0.0286
_refine_ls_R_factor_gt 0.0224
_refine_ls_shift/su_max 0.004
_refine_ls_shift/su_mean 0.000
_refine_ls_structure_factor_coef Fsqd
_refine_ls_weighting_details 'w=1/[\s^2^(Fo^2^)+(0.0238P)^2^+9.3747P] where P=(Fo^2^+2Fc^2^)/3'
_refine_ls_weighting_scheme calc
_refine_ls_wR_factor_gt 0.0518
_refine_ls_wR_factor_ref 0.0535
_reflns_Friedel_coverage 0.000
_reflns_number_gt 9266
_reflns_number_total 10426
_reflns_threshold_expression 'I > 2\s(I)'
_cod_data_source_file d0dt01663b3.cif
_cod_data_source_block 7
_cod_depositor_comments 'Adding full bibliography for 7704686--7704689.cif.'
_cod_original_sg_symbol_H-M 'P 21/c'
_cod_database_code 7704689
_shelx_shelxl_version_number 2018/3
_shelx_space_group_comment
;
The symmetry employed for this shelxl refinement is uniquely defined
by the following loop, which should always be used as a source of
symmetry information in preference to the above space-group names.
They are only intended as comments.
;
_shelx_estimated_absorpt_t_min 0.141
_shelx_estimated_absorpt_t_max 0.582

loop_
_space_group_symop_operation_xyz
'x, y, z'
'-x, y+1/2, -z+1/2'
'-x, -y, -z'
'x, -y-1/2, z-1/2'

loop_
_atom_site_label
_atom_site_type_symbol
_atom_site_fract_x
_atom_site_fract_y
_atom_site_fract_z
_atom_site_U_iso_or_equiv
_atom_site_adp_type
_atom_site_occupancy
_atom_site_site_symmetry_order
_atom_site_calc_flag
_atom_site_refinement_flags_posn
_atom_site_refinement_flags_adp
_atom_site_refinement_flags_occupancy
_atom_site_disorder_assembly
_atom_site_disorder_group
C1 C 0.1677(3) 0.69657(18) 0.19714(16) 0.0168(7) Uani 1 1 d . . . . .
Os1 Os 0.59761(2) 0.59420(2) 0.26964(2) 0.01106(4) Uani 1 1 d . . . . .
Bi1 Bi 0.26819(2) 0.63907(2) 0.27940(2) 0.01524(4) Uani 1 1 d . . . . .
P1 P 0.62309(7) 0.55199(4) 0.37489(4) 0.01430(17) Uani 1 1 d . . . . .
N5 N 0.1364(2) 0.81014(15) 0.25328(13) 0.0169(6) Uani 1 1 d . . . . .
H1 H 0.123682 0.857701 0.246389 0.020 Uiso 1 1 calc R U . . .
C2 C 0.1464(3) 0.6586(2) 0.14055(18) 0.0256(8) Uani 1 1 d . . . . .
H2 H 0.174777 0.610078 0.139327 0.031 Uiso 1 1 calc R U . . .
N4 N 0.4195(2) 0.71252(14) 0.27566(13) 0.0148(6) Uani 1 1 d . . . . .
P2 P 0.54085(7) 0.59329(4) 0.16123(4) 0.01505(17) Uani 1 1 d . . . . .
C3 C 0.0849(3) 0.6900(2) 0.08622(18) 0.0327(10) Uani 1 1 d . . . . .
H3 H 0.071774 0.663740 0.047960 0.039 Uiso 1 1 calc R U . . .
N3 N 0.5229(2) 0.69199(14) 0.27725(12) 0.0129(5) Uani 1 1 d . . . . .
C4 C 0.0425(3) 0.7609(2) 0.08861(19) 0.0317(9) Uani 1 1 d . . . . .
H4 H 0.000486 0.783374 0.051644 0.038 Uiso 1 1 calc R U . . .
N2 N 0.7260(2) 0.67044(14) 0.28059(12) 0.0139(6) Uani 1 1 d . . . . .
C5 C 0.0611(3) 0.7985(2) 0.14407(17) 0.0249(8) Uani 1 1 d . . . . .
H5 H 0.031443 0.846648 0.145065 0.030 Uiso 1 1 calc R U . . .
N1 N 0.4616(2) 0.52606(14) 0.25860(13) 0.0138(6) Uani 1 1 d . . . . .
C6 C 0.1235(3) 0.76677(18) 0.19944(16) 0.0163(7) Uani 1 1 d . . . . .
C7 C 0.1663(3) 0.79000(18) 0.31611(16) 0.0155(7) Uani 1 1 d . . . . .
C8 C 0.1412(3) 0.84131(19) 0.35837(17) 0.0203(7) Uani 1 1 d . . . . .
H8 H 0.107715 0.887059 0.343419 0.024 Uiso 1 1 calc R U . . .
C9 C 0.1648(3) 0.8258(2) 0.42125(18) 0.0262(8) Uani 1 1 d . . . . .
H9 H 0.148150 0.861173 0.449173 0.031 Uiso 1 1 calc R U . . .
C10 C 0.2128(3) 0.7590(2) 0.44407(18) 0.0271(8) Uani 1 1 d . . . . .
H10 H 0.226672 0.747663 0.487161 0.032 Uiso 1 1 calc R U . . .
C11 C 0.2399(3) 0.7092(2) 0.40308(17) 0.0227(8) Uani 1 1 d . . . . .
H11 H 0.273753 0.663768 0.418674 0.027 Uiso 1 1 calc R U . . .
C12 C 0.2190(3) 0.72389(18) 0.33908(16) 0.0164(7) Uani 1 1 d . . . . .
C13 C 0.4166(3) 0.78763(18) 0.27589(16) 0.0180(7) Uani 1 1 d . . . . .
H13 H 0.353648 0.816498 0.274915 0.022 Uiso 1 1 calc R U . . .
C14 C 0.5175(3) 0.81590(18) 0.27775(16) 0.0176(7) Uani 1 1 d . . . . .
H14 H 0.538061 0.866540 0.278296 0.021 Uiso 1 1 calc R U . . .
C15 C 0.5831(3) 0.75394(17) 0.27864(15) 0.0146(7) Uani 1 1 d . . . . .
C16 C 0.6965(3) 0.74326(17) 0.28073(15) 0.0148(7) Uani 1 1 d . . . . .
C17 C 0.7704(3) 0.80059(19) 0.28216(17) 0.0201(7) Uani 1 1 d . . . . .
H17 H 0.747093 0.850674 0.281157 0.024 Uiso 1 1 calc R U . . .
C18 C 0.8773(3) 0.78435(19) 0.28505(18) 0.0241(8) Uani 1 1 d . . . . .
H18 H 0.928752 0.822806 0.285849 0.029 Uiso 1 1 calc R U . . .
C19 C 0.9085(3) 0.71062(19) 0.28677(18) 0.0233(8) Uani 1 1 d . . . . .
H19 H 0.982168 0.697871 0.289491 0.028 Uiso 1 1 calc R U . . .
C20 C 0.8319(3) 0.65601(18) 0.28450(16) 0.0179(7) Uani 1 1 d . . . . .
H20 H 0.854593 0.605763 0.285731 0.022 Uiso 1 1 calc R U . . .
C21 C 0.4162(3) 0.54303(18) 0.14853(16) 0.0187(7) Uani 1 1 d . . . . .
H21 H 0.368505 0.536970 0.108372 0.022 Uiso 1 1 calc R U . . .
C22 C 0.3948(3) 0.51426(17) 0.20040(16) 0.0174(7) Uani 1 1 d . . . . .
H22 H 0.331347 0.484860 0.196479 0.021 Uiso 1 1 calc R U . . .
C23 C 0.4361(3) 0.49404(18) 0.30923(16) 0.0180(7) Uani 1 1 d . . . . .
H23 H 0.372970 0.463861 0.302811 0.022 Uiso 1 1 calc R U . . .
C24 C 0.4971(3) 0.50378(19) 0.36752(17) 0.0203(7) Uani 1 1 d . . . . .
H24 H 0.474856 0.486162 0.402750 0.024 Uiso 1 1 calc R U . . .
C25 C 0.1465(3) 0.4591(2) 0.35241(17) 0.0239(8) Uani 1 1 d . . . . .
F1 F 0.1694(2) 0.38705(13) 0.35062(12) 0.0386(6) Uani 1 1 d . . . . .
O1 O 0.0755(2) 0.57287(13) 0.28496(13) 0.0243(6) Uani 1 1 d . . . . .
S1 S 0.07560(7) 0.49380(4) 0.27541(4) 0.01711(17) Uani 1 1 d . . . . .
F2 F 0.08714(18) 0.46793(14) 0.39366(11) 0.0358(6) Uani 1 1 d . . . . .
O2 O 0.1439(2) 0.46970(14) 0.23629(12) 0.0251(6) Uani 1 1 d . . . . .
F3 F 0.24018(17) 0.49545(13) 0.37410(10) 0.0320(5) Uani 1 1 d . . . . .
O3 O -0.0304(2) 0.45941(13) 0.26389(12) 0.0246(6) Uani 1 1 d . . . . .
C26_3 C 0.5153(2) 0.67038(16) 0.10336(13) 0.0203(7) Uani 1 1 d D . . . .
C27_3 C 0.4182(3) 0.71459(18) 0.11436(16) 0.0270(9) Uani 1 1 d D . . . .
H2A_3 H 0.436335 0.733944 0.156980 0.040 Uiso 1 1 calc R U . . .
H2B_3 H 0.401770 0.755893 0.084827 0.040 Uiso 1 1 calc R U . . .
H2C_3 H 0.354544 0.682087 0.108274 0.040 Uiso 1 1 calc R U . . .
C28_3 C 0.4871(3) 0.63998(19) 0.03659(15) 0.0280(9) Uani 1 1 d D . . . .
H3A_3 H 0.424197 0.606853 0.030662 0.042 Uiso 1 1 calc R U . . .
H3B_3 H 0.469699 0.681199 0.007033 0.042 Uiso 1 1 calc R U . . .
H3C_3 H 0.549490 0.612471 0.029485 0.042 Uiso 1 1 calc R U . . .
C29_3 C 0.6141(3) 0.72242(19) 0.11296(17) 0.0314(9) Uani 1 1 d D . . . .
H4A_3 H 0.631840 0.741707 0.155603 0.047 Uiso 1 1 calc R U . . .
H4B_3 H 0.676574 0.694999 0.105927 0.047 Uiso 1 1 calc R U . . .
H4C_3 H 0.596783 0.763727 0.083475 0.047 Uiso 1 1 calc R U . . .
C26_4 C 0.6442(2) 0.52463(16) 0.14842(10) 0.0192(7) Uani 1 1 d D . . . .
C27_4 C 0.6678(3) 0.48514(16) 0.21183(13) 0.0183(7) Uani 1 1 d D . . . .
H2A_4 H 0.600893 0.462189 0.217357 0.027 Uiso 1 1 calc R U . . .
H2B_4 H 0.723137 0.446832 0.213372 0.027 Uiso 1 1 calc R U . . .
H2C_4 H 0.694484 0.521226 0.245146 0.027 Uiso 1 1 calc R U . . .
C28_4 C 0.7486(3) 0.56073(19) 0.13941(14) 0.0260(8) Uani 1 1 d D . . . .
H3A_4 H 0.775013 0.597251 0.172413 0.039 Uiso 1 1 calc R U . . .
H3B_4 H 0.804274 0.522580 0.141261 0.039 Uiso 1 1 calc R U . . .
H3C_4 H 0.733296 0.585405 0.098803 0.039 Uiso 1 1 calc R U . . .
C29_4 C 0.6022(3) 0.46723(18) 0.09681(15) 0.0279(9) Uani 1 1 d D . . . .
H4A_4 H 0.535550 0.444357 0.102773 0.042 Uiso 1 1 calc R U . . .
H4B_4 H 0.586710 0.491789 0.056145 0.042 Uiso 1 1 calc R U . . .
H4C_4 H 0.657688 0.428964 0.098604 0.042 Uiso 1 1 calc R U . . .
C30_5 C 0.7277(3) 0.4754(2) 0.40206(17) 0.0234(6) Uani 0.5 1 d . U P A 5
C31_5 C 0.7070(9) 0.4156(6) 0.3548(6) 0.0353(17) Uani 0.5 1 d . U P A 5
H2A_5 H 0.709408 0.436071 0.314293 0.053 Uiso 0.5 1 calc R U P A 5
H2B_5 H 0.762698 0.377102 0.366961 0.053 Uiso 0.5 1 calc R U P A 5
H2C_5 H 0.635018 0.394023 0.351967 0.053 Uiso 0.5 1 calc R U P A 5
C32_5 C 0.8432(10) 0.5057(6) 0.4085(5) 0.0373(17) Uani 0.5 1 d . U P A 5
H3A_5 H 0.857821 0.545318 0.439621 0.056 Uiso 0.5 1 calc R U P A 5
H3B_5 H 0.896204 0.465712 0.421547 0.056 Uiso 0.5 1 calc R U P A 5
H3C_5 H 0.849110 0.525360 0.368264 0.056 Uiso 0.5 1 calc R U P A 5
C33_5 C 0.7219(10) 0.4370(7) 0.4625(7) 0.0259(16) Uani 0.5 1 d . U P A 5
H4A_5 H 0.734949 0.473400 0.496336 0.039 Uiso 0.5 1 calc R U P A 5
H4B_5 H 0.649635 0.415010 0.457448 0.039 Uiso 0.5 1 calc R U P A 5
H4C_5 H 0.777315 0.398089 0.472442 0.039 Uiso 0.5 1 calc R U P A 5
C30_15 C 0.7277(3) 0.4754(2) 0.40206(17) 0.0234(6) Uani 0.5 1 d . U P A 15
C31_15 C 0.6777(7) 0.4042(5) 0.3586(5) 0.0196(14) Uani 0.5 1 d . U P A 15
H2A_15 H 0.607924 0.390037 0.366636 0.029 Uiso 0.5 1 calc R U P A 15
H2B_15 H 0.666613 0.417445 0.314627 0.029 Uiso 0.5 1 calc R U P A 15
H2C_15 H 0.728567 0.362538 0.368532 0.029 Uiso 0.5 1 calc R U P A 15
C32_15 C 0.8342(8) 0.4945(5) 0.3878(4) 0.0195(14) Uani 0.5 1 d . U P A 15
H3A_15 H 0.820915 0.511131 0.344487 0.029 Uiso 0.5 1 calc R U P A 15
H3B_15 H 0.869919 0.534159 0.415641 0.029 Uiso 0.5 1 calc R U P A 15
H3C_15 H 0.881200 0.450634 0.393907 0.029 Uiso 0.5 1 calc R U P A 15
C33_15 C 0.7422(10) 0.4490(7) 0.4688(6) 0.0224(16) Uani 0.5 1 d . U P A 15
H4A_15 H 0.670891 0.437188 0.475910 0.034 Uiso 0.5 1 calc R U P A 15
H4B_15 H 0.788101 0.404591 0.475834 0.034 Uiso 0.5 1 calc R U P A 15
H4C_15 H 0.776820 0.488116 0.497568 0.034 Uiso 0.5 1 calc R U P A 15
C34_6 C 0.6328(3) 0.6194(2) 0.44174(17) 0.0239(6) Uani 0.5 1 d . U P A 6
C35_6 C 0.7373(9) 0.6570(6) 0.4567(5) 0.0354(13) Uani 0.5 1 d . U P A 6
H2A_6 H 0.749601 0.679846 0.418985 0.053 Uiso 0.5 1 calc R U P A 6
H2B_6 H 0.737564 0.695337 0.487969 0.053 Uiso 0.5 1 calc R U P A 6
H2C_6 H 0.795225 0.621051 0.473212 0.053 Uiso 0.5 1 calc R U P A 6
C36_6 C 0.6254(8) 0.5882(5) 0.5016(4) 0.0300(12) Uani 0.5 1 d . U P A 6
H3A_6 H 0.556485 0.561389 0.496066 0.045 Uiso 0.5 1 calc R U P A 6
H3B_6 H 0.686178 0.554049 0.516978 0.045 Uiso 0.5 1 calc R U P A 6
H3C_6 H 0.628517 0.628335 0.531736 0.045 Uiso 0.5 1 calc R U P A 6
C37_6 C 0.5357(8) 0.6724(5) 0.4219(5) 0.0293(13) Uani 0.5 1 d . U P A 6
H4A_6 H 0.467842 0.643838 0.412427 0.044 Uiso 0.5 1 calc R U P A 6
H4B_6 H 0.535727 0.707243 0.455708 0.044 Uiso 0.5 1 calc R U P A 6
H4C_6 H 0.541482 0.699847 0.384724 0.044 Uiso 0.5 1 calc R U P A 6
C34_16 C 0.6328(3) 0.6194(2) 0.44174(17) 0.0239(6) Uani 0.5 1 d . U P A 16
C35_16 C 0.7557(8) 0.6403(5) 0.4713(4) 0.0251(12) Uani 0.5 1 d . U P A 16
H2A_16 H 0.797148 0.595284 0.486280 0.038 Uiso 0.5 1 calc R U P A 16
H2B_16 H 0.786103 0.664172 0.439715 0.038 Uiso 0.5 1 calc R U P A 16
H2C_16 H 0.760074 0.674423 0.506172 0.038 Uiso 0.5 1 calc R U P A 16
C36_16 C 0.5814(7) 0.5838(5) 0.4940(4) 0.0205(11) Uani 0.5 1 d . U P A 16
H3A_16 H 0.621083 0.538436 0.510060 0.031 Uiso 0.5 1 calc R U P A 16
H3B_16 H 0.587022 0.619228 0.528113 0.031 Uiso 0.5 1 calc R U P A 16
H3C_16 H 0.504724 0.571862 0.475859 0.031 Uiso 0.5 1 calc R U P A 16
C37_16 C 0.5694(7) 0.6883(4) 0.4188(4) 0.0193(11) Uani 0.5 1 d . U P A 16
H4A_16 H 0.493171 0.675378 0.400466 0.029 Uiso 0.5 1 calc R U P A 16
H4B_16 H 0.573865 0.722430 0.453706 0.029 Uiso 0.5 1 calc R U P A 16
H4C_16 H 0.599894 0.712178 0.387249 0.029 Uiso 0.5 1 calc R U P A 16
O1_7 O 0.7200(4) 0.5560(3) -0.0248(2) 0.0240(8) Uani 0.5 1 d . U P B 7
C38_7 C 0.7187(7) 0.6267(4) -0.0555(4) 0.0299(10) Uani 0.5 1 d . U P B 7
H1A_7 H 0.677031 0.663390 -0.037654 0.036 Uiso 0.5 1 calc R U P B 7
H1B_7 H 0.684179 0.621814 -0.100566 0.036 Uiso 0.5 1 calc R U P B 7
C39_7 C 0.8362(9) 0.6515(5) -0.0454(5) 0.0378(10) Uani 0.5 1 d . U P B 7
H2A_7 H 0.864621 0.674705 -0.004062 0.045 Uiso 0.5 1 calc R U P B 7
H2B_7 H 0.846416 0.685519 -0.078476 0.045 Uiso 0.5 1 calc R U P B 7
C40_7 C 0.8867(10) 0.5735(6) -0.0499(5) 0.0403(9) Uani 0.5 1 d . U P B 7
H3A_7 H 0.880287 0.559442 -0.093761 0.048 Uiso 0.5 1 calc R U P B 7
H3B_7 H 0.964321 0.572235 -0.026905 0.048 Uiso 0.5 1 calc R U P B 7
C41_7 C 0.8200(11) 0.5235(7) -0.0203(5) 0.0383(9) Uani 0.5 1 d . U P B 7
H4A_7 H 0.810401 0.474939 -0.041680 0.046 Uiso 0.5 1 calc R U P B 7
H4B_7 H 0.857502 0.515377 0.023961 0.046 Uiso 0.5 1 calc R U P B 7
O1_17 O 0.8528(6) 0.4957(4) -0.0471(3) 0.0493(10) Uani 0.5 1 d . U P C 17
C38_17 C 0.8261(12) 0.5262(7) -0.0028(5) 0.0409(9) Uani 0.5 1 d . U P C 17
H1A_17 H 0.890297 0.527865 0.033356 0.049 Uiso 0.5 1 calc R U P C 17
H1B_17 H 0.769796 0.495697 0.009160 0.049 Uiso 0.5 1 calc R U P C 17
C39_17 C 0.7820(8) 0.6054(5) -0.0169(4) 0.0397(9) Uani 0.5 1 d . U P C 17
H2A_17 H 0.702116 0.605014 -0.033933 0.048 Uiso 0.5 1 calc R U P C 17
H2B_17 H 0.800027 0.636440 0.021058 0.048 Uiso 0.5 1 calc R U P C 17
C40_17 C 0.8364(9) 0.6324(6) -0.0627(5) 0.0404(10) Uani 0.5 1 d . U P C 17
H3A_17 H 0.889396 0.672254 -0.046203 0.048 Uiso 0.5 1 calc R U P C 17
H3B_17 H 0.784675 0.649113 -0.101522 0.048 Uiso 0.5 1 calc R U P C 17
C41_17 C 0.8902(10) 0.5611(6) -0.0708(5) 0.0429(10) Uani 0.5 1 d . U P C 17
H4A_17 H 0.882787 0.553743 -0.115907 0.051 Uiso 0.5 1 calc R U P C 17
H4B_17 H 0.968895 0.566250 -0.050886 0.051 Uiso 0.5 1 calc R U P C 17

loop_
_atom_site_aniso_label
_atom_site_aniso_U_11
_atom_site_aniso_U_22
_atom_site_aniso_U_33
_atom_site_aniso_U_23
_atom_site_aniso_U_13
_atom_site_aniso_U_12
C1 0.0106(17) 0.0198(16) 0.0192(17) -0.0033(13) 0.0022(14) 0.0008(13)
Os1 0.01057(7) 0.00856(6) 0.01356(6) 0.00049(4) 0.00213(5) 0.00001(4)
Bi1 0.01146(7) 0.01006(6) 0.02405(7) 0.00009(4) 0.00415(5) 0.00014(4)
P1 0.0161(4) 0.0119(4) 0.0145(4) 0.0008(3) 0.0033(3) 0.0016(3)
N5 0.0186(15) 0.0108(12) 0.0206(15) 0.0004(11) 0.0038(12) 0.0014(11)
C2 0.020(2) 0.0260(19) 0.030(2) -0.0095(15) 0.0039(16) 0.0049(15)
N4 0.0144(15) 0.0110(13) 0.0191(15) -0.0003(10) 0.0039(12) 0.0017(11)
P2 0.0170(5) 0.0130(4) 0.0143(4) 0.0006(3) 0.0024(3) 0.0006(3)
C3 0.024(2) 0.049(3) 0.022(2) -0.0136(18) -0.0001(17) 0.0081(18)
N3 0.0100(14) 0.0129(13) 0.0157(14) 0.0001(10) 0.0033(11) 0.0011(10)
C4 0.027(2) 0.042(2) 0.023(2) 0.0022(17) -0.0004(17) 0.0068(18)
N2 0.0118(14) 0.0135(13) 0.0158(14) 0.0015(10) 0.0027(11) -0.0001(11)
C5 0.021(2) 0.0272(19) 0.026(2) 0.0033(15) 0.0046(16) 0.0042(15)
N1 0.0116(14) 0.0111(12) 0.0182(14) -0.0007(10) 0.0031(11) -0.0003(10)
C6 0.0102(16) 0.0186(16) 0.0199(17) 0.0015(13) 0.0032(14) 0.0008(13)
C7 0.0091(16) 0.0163(15) 0.0208(18) -0.0026(13) 0.0033(13) -0.0023(12)
C8 0.0151(18) 0.0185(16) 0.027(2) -0.0031(14) 0.0039(15) -0.0017(13)
C9 0.024(2) 0.0285(19) 0.027(2) -0.0077(16) 0.0079(16) -0.0041(16)
C10 0.029(2) 0.033(2) 0.0182(19) -0.0016(15) 0.0042(16) -0.0011(17)
C11 0.021(2) 0.0236(18) 0.0222(19) 0.0040(14) 0.0034(15) 0.0012(15)
C12 0.0125(17) 0.0157(15) 0.0215(18) -0.0008(13) 0.0051(14) -0.0011(13)
C13 0.0155(18) 0.0133(15) 0.0250(19) 0.0010(13) 0.0045(15) 0.0033(13)
C14 0.0151(18) 0.0120(15) 0.0256(18) 0.0003(13) 0.0050(14) -0.0007(13)
C15 0.0145(17) 0.0123(15) 0.0167(17) -0.0002(12) 0.0031(14) -0.0027(12)
C16 0.0138(17) 0.0123(15) 0.0167(17) 0.0018(12) 0.0012(13) 0.0009(12)
C17 0.0156(18) 0.0136(16) 0.030(2) 0.0020(13) 0.0034(15) 0.0003(13)
C18 0.0152(18) 0.0156(17) 0.041(2) 0.0031(15) 0.0064(16) -0.0046(14)
C19 0.0118(18) 0.0199(17) 0.037(2) 0.0024(15) 0.0041(16) -0.0011(14)
C20 0.0159(18) 0.0132(15) 0.0248(19) 0.0015(13) 0.0051(15) 0.0019(13)
C21 0.0196(19) 0.0168(16) 0.0171(17) -0.0030(13) -0.0002(14) 0.0007(13)
C22 0.0131(17) 0.0121(15) 0.0252(19) -0.0032(13) 0.0016(14) -0.0008(12)
C23 0.0177(18) 0.0123(15) 0.0256(19) -0.0011(13) 0.0086(15) -0.0006(13)
C24 0.0228(19) 0.0196(17) 0.0207(18) 0.0027(13) 0.0093(15) -0.0038(14)
C25 0.0166(19) 0.030(2) 0.0245(19) 0.0010(15) 0.0044(15) -0.0037(15)
F1 0.0386(15) 0.0302(12) 0.0421(15) 0.0136(11) 0.0009(12) 0.0047(11)
O1 0.0180(13) 0.0134(11) 0.0416(16) -0.0035(11) 0.0077(12) -0.0018(10)
S1 0.0157(4) 0.0128(4) 0.0216(4) -0.0013(3) 0.0024(3) -0.0020(3)
F2 0.0230(13) 0.0593(16) 0.0263(12) -0.0005(11) 0.0082(10) -0.0088(11)
O2 0.0281(15) 0.0231(13) 0.0252(14) -0.0024(10) 0.0086(12) 0.0027(11)
F3 0.0171(12) 0.0503(15) 0.0253(12) 0.0019(10) -0.0007(9) -0.0109(10)
O3 0.0213(14) 0.0197(12) 0.0294(14) 0.0017(10) -0.0001(11) -0.0079(10)
C26_3 0.025(2) 0.0192(17) 0.0148(17) 0.0056(13) 0.0016(15) 0.0032(14)
C27_3 0.033(2) 0.0215(18) 0.0225(19) 0.0055(14) 0.0001(17) 0.0089(16)
C28_3 0.037(2) 0.029(2) 0.0170(19) 0.0036(15) 0.0034(17) 0.0027(17)
C29_3 0.039(3) 0.0249(19) 0.028(2) 0.0098(16) 0.0038(18) -0.0044(17)
C26_4 0.0227(19) 0.0181(16) 0.0170(17) -0.0016(13) 0.0056(15) 0.0019(14)
C27_4 0.0186(18) 0.0138(15) 0.0220(18) -0.0017(13) 0.0042(15) 0.0025(13)
C28_4 0.026(2) 0.030(2) 0.024(2) 0.0025(15) 0.0096(16) 0.0019(16)
C29_4 0.034(2) 0.0262(19) 0.022(2) -0.0091(15) 0.0033(17) 0.0052(16)
C30_5 0.0243(12) 0.0226(11) 0.0239(11) 0.0029(10) 0.0071(10) 0.0056(10)
C31_5 0.038(3) 0.030(3) 0.034(3) -0.002(2) 0.002(3) 0.015(3)
C32_5 0.030(3) 0.037(3) 0.043(3) 0.010(3) 0.006(3) 0.004(2)
C33_5 0.026(3) 0.026(3) 0.026(3) 0.004(2) 0.006(2) 0.007(3)
C30_15 0.0243(12) 0.0226(11) 0.0239(11) 0.0029(10) 0.0071(10) 0.0056(10)
C31_15 0.019(2) 0.0189(19) 0.0225(19) 0.0031(15) 0.0078(16) -0.0021(16)
C32_15 0.023(2) 0.020(2) 0.014(3) -0.005(2) 0.003(2) 0.004(2)
C33_15 0.023(3) 0.020(3) 0.024(3) 0.001(2) 0.005(2) 0.002(2)
C34_6 0.0255(10) 0.0236(9) 0.0220(9) -0.0026(8) 0.0052(8) 0.0010(8)
C35_6 0.035(2) 0.035(2) 0.034(2) -0.0076(19) 0.0036(19) -0.0023(18)
C36_6 0.036(2) 0.0290(19) 0.0247(19) -0.0026(17) 0.0065(19) 0.003(2)
C37_6 0.031(2) 0.029(2) 0.025(2) -0.0062(18) 0.0041(19) 0.0075(18)
C34_16 0.0255(10) 0.0236(9) 0.0220(9) -0.0026(8) 0.0052(8) 0.0010(8)
C35_16 0.0277(19) 0.022(2) 0.023(2) 0.0047(18) -0.0002(18) 0.0047(18)
C36_16 0.018(2) 0.0220(18) 0.0210(19) -0.0033(16) 0.0041(18) -0.0002(19)
C37_16 0.021(2) 0.0199(19) 0.0189(19) -0.0023(17) 0.0079(18) -0.0032(17)
O1_7 0.0259(14) 0.0245(14) 0.0234(14) 0.0000(12) 0.0096(12) -0.0001(12)
C38_7 0.0311(15) 0.0305(15) 0.0293(16) 0.0013(14) 0.0095(14) 0.0010(14)
C39_7 0.0385(15) 0.0374(15) 0.0376(16) -0.0017(14) 0.0096(14) 0.0000(13)
C40_7 0.0405(14) 0.0410(14) 0.0397(15) -0.0023(13) 0.0108(13) 0.0013(12)
C41_7 0.0394(14) 0.0384(14) 0.0373(15) -0.0023(13) 0.0098(13) 0.0022(12)
O1_17 0.0484(16) 0.0490(15) 0.0485(16) -0.0006(14) 0.0081(14) 0.0000(14)
C38_17 0.0409(14) 0.0398(14) 0.0408(15) 0.0000(13) 0.0080(13) 0.0007(12)
C39_17 0.0403(14) 0.0398(14) 0.0387(14) -0.0003(12) 0.0094(12) 0.0019(12)
C40_17 0.0404(15) 0.0410(15) 0.0393(16) 0.0020(14) 0.0092(14) 0.0009(14)
C41_17 0.0423(14) 0.0427(14) 0.0423(15) 0.0000(13) 0.0083(13) -0.0004(13)

loop_
_atom_type_symbol
_atom_type_description
_atom_type_scat_dispersion_real
_atom_type_scat_dispersion_imag
_atom_type_scat_source
C C 0.0033 0.0016 'International Tables Vol C Tables 4.2.6.8 and 6.1.1.4'
H H 0.0000 0.0000 'International Tables Vol C Tables 4.2.6.8 and 6.1.1.4'
N N 0.0061 0.0033 'International Tables Vol C Tables 4.2.6.8 and 6.1.1.4'
O O 0.0106 0.0060 'International Tables Vol C Tables 4.2.6.8 and 6.1.1.4'
F F 0.0171 0.0103 'International Tables Vol C Tables 4.2.6.8 and 6.1.1.4'
P P 0.1023 0.0942 'International Tables Vol C Tables 4.2.6.8 and 6.1.1.4'
S S 0.1246 0.1234 'International Tables Vol C Tables 4.2.6.8 and 6.1.1.4'
Os Os -1.2165 7.6030 'International Tables Vol C Tables 4.2.6.8 and 6.1.1.4'
Bi Bi -4.1077 10.2566 'International Tables Vol C Tables 4.2.6.8 and 6.1.1.4'

loop_
_exptl_crystal_face_index_h
_exptl_crystal_face_index_k
_exptl_crystal_face_index_l
_exptl_crystal_face_perp_dist
-1.00 0.00 1.00 0.0480
1.00 0.00 -1.00 0.0360
-1.00 -1.00 1.00 0.0620
0.00 -1.00 0.00 0.0420
0.00 1.00 0.00 0.2520
0.00 1.00 -1.00 0.1810
0.00 -1.00 1.00 0.0740
0.00 0.00 -1.00 0.0480
0.00 0.00 1.00 0.0970
-1.00 -1.00 -1.00 0.0420
1.00 1.00 1.00 0.1290
1.00 -1.00 -1.00 0.0350
1.00 -1.00 0.00 0.0230
1.00 0.00 0.00 0.0400
-1.00 0.00 0.00 0.0620

loop_
_geom_angle_atom_site_label_1
_geom_angle_atom_site_label_2
_geom_angle_atom_site_label_3
_geom_angle
_geom_angle_site_symmetry_1
_geom_angle_site_symmetry_3
_geom_angle_publ_flag
C6 C1 C2 119.4(3) . . ?
C6 C1 Bi1 123.5(2) . . ?
C2 C1 Bi1 117.1(2) . . ?
N3 Os1 N1 97.63(10) . . ?
N3 Os1 N2 77.61(10) . . ?
N1 Os1 N2 175.22(10) . . ?
N3 Os1 P2 93.53(8) . . ?
N1 Os1 P2 80.87(8) . . ?
N2 Os1 P2 98.90(8) . . ?
N3 Os1 P1 98.46(8) . . ?
N1 Os1 P1 80.40(8) . . ?
N2 Os1 P1 100.57(8) . . ?
P2 Os1 P1 158.92(3) . . ?
C1 Bi1 C12 88.76(12) . . ?
C1 Bi1 N4 90.78(11) . . ?
C12 Bi1 N4 89.20(11) . . ?
C1 Bi1 O1 84.56(10) . . ?
C12 Bi1 O1 83.50(10) . . ?
N4 Bi1 O1 171.41(8) . . ?
C24 P1 C34_16 105.35(17) . . ?
C24 P1 C34_6 105.35(17) . . ?
C24 P1 C30_5 102.21(17) . . ?
C24 P1 C30_15 102.21(17) . . ?
C24 P1 Os1 99.51(12) . . ?
C34_16 P1 Os1 121.57(12) . . ?
C34_6 P1 Os1 121.57(12) . . ?
C30_5 P1 Os1 116.83(12) . . ?
C30_15 P1 Os1 116.83(12) . . ?
C7 N5 C6 130.4(3) . . ?
C7 N5 H1 114.8 . . ?
C6 N5 H1 114.8 . . ?
C3 C2 C1 121.5(3) . . ?
C3 C2 H2 119.2 . . ?
C1 C2 H2 119.2 . . ?
C13 N4 N3 107.4(3) . . ?
C13 N4 Bi1 122.7(2) . . ?
N3 N4 Bi1 129.70(19) . . ?
C21 P2 C26_3 106.03(14) . . ?
C21 P2 C26_4 105.42(14) . . ?
C26_3 P2 C26_4 113.32(13) . . ?
C21 P2 Os1 101.51(12) . . ?
C26_3 P2 Os1 131.31(10) . . ?
C26_4 P2 Os1 96.51(8) . . ?
C2 C3 C4 118.8(4) . . ?
C2 C3 H3 120.6 . . ?
C4 C3 H3 120.6 . . ?
C15 N3 N4 108.2(3) . . ?
C15 N3 Os1 116.7(2) . . ?
N4 N3 Os1 134.8(2) . . ?
C5 C4 C3 120.4(4) . . ?
C5 C4 H4 119.8 . . ?
C3 C4 H4 119.8 . . ?
C20 N2 C16 117.0(3) . . ?
C20 N2 Os1 127.7(2) . . ?
C16 N2 Os1 115.2(2) . . ?
C4 C5 C6 121.0(4) . . ?
C4 C5 H5 119.5 . . ?
C6 C5 H5 119.5 . . ?
C23 N1 C22 119.2(3) . . ?
C23 N1 Os1 120.7(2) . . ?
C22 N1 Os1 120.1(2) . . ?
C1 C6 N5 125.2(3) . . ?
C1 C6 C5 118.9(3) . . ?
N5 C6 C5 115.9(3) . . ?
N5 C7 C12 124.7(3) . . ?
N5 C7 C8 116.3(3) . . ?
C12 C7 C8 119.0(3) . . ?
C9 C8 C7 120.7(3) . . ?
C9 C8 H8 119.6 . . ?
C7 C8 H8 119.6 . . ?
C8 C9 C10 120.6(4) . . ?
C8 C9 H9 119.7 . . ?
C10 C9 H9 119.7 . . ?
C11 C10 C9 118.9(4) . . ?
C11 C10 H10 120.5 . . ?
C9 C10 H10 120.5 . . ?
C10 C11 C12 121.9(3) . . ?
C10 C11 H11 119.1 . . ?
C12 C11 H11 119.1 . . ?
C7 C12 C11 118.8(3) . . ?
C7 C12 Bi1 123.5(2) . . ?
C11 C12 Bi1 117.7(2) . . ?
N4 C13 C14 110.3(3) . . ?
N4 C13 H13 124.8 . . ?
C14 C13 H13 124.8 . . ?
C13 C14 C15 104.6(3) . . ?
C13 C14 H14 127.7 . . ?
C15 C14 H14 127.7 . . ?
N3 C15 C14 109.4(3) . . ?
N3 C15 C16 116.4(3) . . ?
C14 C15 C16 134.2(3) . . ?
N2 C16 C17 122.1(3) . . ?
N2 C16 C15 113.6(3) . . ?
C17 C16 C15 124.3(3) . . ?
C18 C17 C16 119.7(3) . . ?
C18 C17 H17 120.2 . . ?
C16 C17 H17 120.2 . . ?
C17 C18 C19 118.5(3) . . ?
C17 C18 H18 120.7 . . ?
C19 C18 H18 120.7 . . ?
C20 C19 C18 119.5(3) . . ?
C20 C19 H19 120.3 . . ?
C18 C19 H19 120.3 . . ?
N2 C20 C19 123.1(3) . . ?
N2 C20 H20 118.4 . . ?
C19 C20 H20 118.4 . . ?
C22 C21 P2 114.9(3) . . ?
C22 C21 H21 122.6 . . ?
P2 C21 H21 122.6 . . ?
C21 C22 N1 122.2(3) . . ?
C21 C22 H22 118.9 . . ?
N1 C22 H22 118.9 . . ?
C24 C23 N1 122.4(3) . . ?
C24 C23 H23 118.8 . . ?
N1 C23 H23 118.8 . . ?
C23 C24 P1 116.0(3) . . ?
C23 C24 H24 122.0 . . ?
P1 C24 H24 122.0 . . ?
F2 C25 F1 107.6(3) . . ?
F2 C25 F3 107.4(3) . . ?
F1 C25 F3 108.0(3) . . ?
F2 C25 S1 111.7(3) . . ?
F1 C25 S1 111.4(3) . . ?
F3 C25 S1 110.6(3) . . ?
S1 O1 Bi1 112.91(13) . . ?
O2 S1 O1 114.23(16) . . ?
O2 S1 O3 115.99(16) . . ?
O1 S1 O3 114.56(15) . . ?
O2 S1 C25 103.27(17) . . ?
O1 S1 C25 102.71(17) . . ?
O3 S1 C25 103.68(16) . . ?
C28_3 C26_3 C29_3 109.72(17) . . ?
C28_3 C26_3 C27_3 109.59(17) . . ?
C29_3 C26_3 C27_3 108.6(2) . . ?
C28_3 C26_3 P2 110.8(2) . . ?
C29_3 C26_3 P2 111.4(2) . . ?
C27_3 C26_3 P2 106.6(2) . . ?
C26_3 C27_3 H2A_3 109.5 . . ?
C26_3 C27_3 H2B_3 109.5 . . ?
H2A_3 C27_3 H2B_3 109.5 . . ?
C26_3 C27_3 H2C_3 109.5 . . ?
H2A_3 C27_3 H2C_3 109.5 . . ?
H2B_3 C27_3 H2C_3 109.5 . . ?
C26_3 C28_3 H3A_3 109.5 . . ?
C26_3 C28_3 H3B_3 109.5 . . ?
H3A_3 C28_3 H3B_3 109.5 . . ?
C26_3 C28_3 H3C_3 109.5 . . ?
H3A_3 C28_3 H3C_3 109.5 . . ?
H3B_3 C28_3 H3C_3 109.5 . . ?
C26_3 C29_3 H4A_3 109.5 . . ?
C26_3 C29_3 H4B_3 109.5 . . ?
H4A_3 C29_3 H4B_3 109.5 . . ?
C26_3 C29_3 H4C_3 109.5 . . ?
H4A_3 C29_3 H4C_3 109.5 . . ?
H4B_3 C29_3 H4C_3 109.5 . . ?
C28_4 C26_4 C29_4 109.80(18) . . ?
C28_4 C26_4 C27_4 109.79(18) . . ?
C29_4 C26_4 C27_4 108.7(2) . . ?
C28_4 C26_4 P2 113.5(2) . . ?
C29_4 C26_4 P2 115.6(2) . . ?
C27_4 C26_4 P2 98.72(18) . . ?
C26_4 C27_4 H2A_4 109.5 . . ?
C26_4 C27_4 H2B_4 109.5 . . ?
H2A_4 C27_4 H2B_4 109.5 . . ?
C26_4 C27_4 H2C_4 109.5 . . ?
H2A_4 C27_4 H2C_4 109.5 . . ?
H2B_4 C27_4 H2C_4 109.5 . . ?
C26_4 C28_4 H3A_4 109.5 . . ?
C26_4 C28_4 H3B_4 109.5 . . ?
H3A_4 C28_4 H3B_4 109.5 . . ?
C26_4 C28_4 H3C_4 109.5 . . ?
H3A_4 C28_4 H3C_4 109.5 . . ?
H3B_4 C28_4 H3C_4 109.5 . . ?
C26_4 C29_4 H4A_4 109.5 . . ?
C26_4 C29_4 H4B_4 109.5 . . ?
H4A_4 C29_4 H4B_4 109.5 . . ?
C26_4 C29_4 H4C_4 109.5 . . ?
H4A_4 C29_4 H4C_4 109.5 . . ?
H4B_4 C29_4 H4C_4 109.5 . . ?
C31_5 C30_5 C33_5 104.6(7) . . ?
C31_5 C30_5 C32_5 108.8(7) . . ?
C33_5 C30_5 C32_5 109.6(6) . . ?
C31_5 C30_5 P1 108.5(5) . . ?
C33_5 C30_5 P1 115.0(6) . . ?
C32_5 C30_5 P1 110.1(5) . . ?
C30_5 C31_5 H2A_5 109.5 . . ?
C30_5 C31_5 H2B_5 109.5 . . ?
H2A_5 C31_5 H2B_5 109.5 . . ?
C30_5 C31_5 H2C_5 109.5 . . ?
H2A_5 C31_5 H2C_5 109.5 . . ?
H2B_5 C31_5 H2C_5 109.5 . . ?
C30_5 C32_5 H3A_5 109.5 . . ?
C30_5 C32_5 H3B_5 109.5 . . ?
H3A_5 C32_5 H3B_5 109.5 . . ?
C30_5 C32_5 H3C_5 109.5 . . ?
H3A_5 C32_5 H3C_5 109.5 . . ?
H3B_5 C32_5 H3C_5 109.5 . . ?
C30_5 C33_5 H4A_5 109.5 . . ?
C30_5 C33_5 H4B_5 109.5 . . ?
H4A_5 C33_5 H4B_5 109.5 . . ?
C30_5 C33_5 H4C_5 109.5 . . ?
H4A_5 C33_5 H4C_5 109.5 . . ?
H4B_5 C33_5 H4C_5 109.5 . . ?
C32_15 C30_15 C33_15 112.4(6) . . ?
C32_15 C30_15 C31_15 107.1(5) . . ?
C33_15 C30_15 C31_15 105.2(6) . . ?
C32_15 C30_15 P1 111.0(4) . . ?
C33_15 C30_15 P1 116.1(6) . . ?
C31_15 C30_15 P1 104.2(4) . . ?
C30_15 C31_15 H2A_15 109.5 . . ?
C30_15 C31_15 H2B_15 109.5 . . ?
H2A_15 C31_15 H2B_15 109.5 . . ?
C30_15 C31_15 H2C_15 109.5 . . ?
H2A_15 C31_15 H2C_15 109.5 . . ?
H2B_15 C31_15 H2C_15 109.5 . . ?
C30_15 C32_15 H3A_15 109.5 . . ?
C30_15 C32_15 H3B_15 109.5 . . ?
H3A_15 C32_15 H3B_15 109.5 . . ?
C30_15 C32_15 H3C_15 109.5 . . ?
H3A_15 C32_15 H3C_15 109.5 . . ?
H3B_15 C32_15 H3C_15 109.5 . . ?
C30_15 C33_15 H4A_15 109.5 . . ?
C30_15 C33_15 H4B_15 109.5 . . ?
H4A_15 C33_15 H4B_15 109.5 . . ?
C30_15 C33_15 H4C_15 109.5 . . ?
H4A_15 C33_15 H4C_15 109.5 . . ?
H4B_15 C33_15 H4C_15 109.5 . . ?
C35_6 C34_6 C36_6 103.5(6) . . ?
C35_6 C34_6 C37_6 113.3(6) . . ?
C36_6 C34_6 C37_6 105.7(6) . . ?
C35_6 C34_6 P1 110.8(5) . . ?
C36_6 C34_6 P1 117.1(4) . . ?
C37_6 C34_6 P1 106.5(4) . . ?
C34_6 C35_6 H2A_6 109.5 . . ?
C34_6 C35_6 H2B_6 109.5 . . ?
H2A_6 C35_6 H2B_6 109.5 . . ?
C34_6 C35_6 H2C_6 109.5 . . ?
H2A_6 C35_6 H2C_6 109.5 . . ?
H2B_6 C35_6 H2C_6 109.5 . . ?
C34_6 C36_6 H3A_6 109.5 . . ?
C34_6 C36_6 H3B_6 109.5 . . ?
H3A_6 C36_6 H3B_6 109.5 . . ?
C34_6 C36_6 H3C_6 109.5 . . ?
H3A_6 C36_6 H3C_6 109.5 . . ?
H3B_6 C36_6 H3C_6 109.5 . . ?
C34_6 C37_6 H4A_6 109.5 . . ?
C34_6 C37_6 H4B_6 109.5 . . ?
H4A_6 C37_6 H4B_6 109.5 . . ?
C34_6 C37_6 H4C_6 109.5 . . ?
H4A_6 C37_6 H4C_6 109.5 . . ?
H4B_6 C37_6 H4C_6 109.5 . . ?
C37_16 C34_16 C35_16 109.4(5) . . ?
C37_16 C34_16 C36_16 107.3(5) . . ?
C35_16 C34_16 C36_16 109.5(5) . . ?
C37_16 C34_16 P1 110.0(4) . . ?
C35_16 C34_16 P1 110.0(4) . . ?
C36_16 C34_16 P1 110.5(4) . . ?
C34_16 C35_16 H2A_16 109.5 . . ?
C34_16 C35_16 H2B_16 109.5 . . ?
H2A_16 C35_16 H2B_16 109.5 . . ?
C34_16 C35_16 H2C_16 109.5 . . ?
H2A_16 C35_16 H2C_16 109.5 . . ?
H2B_16 C35_16 H2C_16 109.5 . . ?
C34_16 C36_16 H3A_16 109.5 . . ?
C34_16 C36_16 H3B_16 109.5 . . ?
H3A_16 C36_16 H3B_16 109.5 . . ?
C34_16 C36_16 H3C_16 109.5 . . ?
H3A_16 C36_16 H3C_16 109.5 . . ?
H3B_16 C36_16 H3C_16 109.5 . . ?
C34_16 C37_16 H4A_16 109.5 . . ?
C34_16 C37_16 H4B_16 109.5 . . ?
H4A_16 C37_16 H4B_16 109.5 . . ?
C34_16 C37_16 H4C_16 109.5 . . ?
H4A_16 C37_16 H4C_16 109.5 . . ?
H4B_16 C37_16 H4C_16 109.5 . . ?
C41_7 O1_7 C38_7 108.1(7) . . ?
O1_7 C38_7 C39_7 107.2(7) . . ?
O1_7 C38_7 H1A_7 110.3 . . ?
C39_7 C38_7 H1A_7 110.3 . . ?
O1_7 C38_7 H1B_7 110.3 . . ?
C39_7 C38_7 H1B_7 110.3 . . ?
H1A_7 C38_7 H1B_7 108.5 . . ?
C38_7 C39_7 C40_7 97.4(8) . . ?
C38_7 C39_7 H2A_7 112.3 . . ?
C40_7 C39_7 H2A_7 112.3 . . ?
C38_7 C39_7 H2B_7 112.3 . . ?
C40_7 C39_7 H2B_7 112.3 . . ?
H2A_7 C39_7 H2B_7 109.9 . . ?
C41_7 C40_7 C39_7 103.3(9) . . ?
C41_7 C40_7 H3A_7 111.1 . . ?
C39_7 C40_7 H3A_7 111.1 . . ?
C41_7 C40_7 H3B_7 111.1 . . ?
C39_7 C40_7 H3B_7 111.1 . . ?
H3A_7 C40_7 H3B_7 109.1 . . ?
O1_7 C41_7 C40_7 108.9(10) . . ?
O1_7 C41_7 H4A_7 109.9 . . ?
C40_7 C41_7 H4A_7 109.9 . . ?
O1_7 C41_7 H4B_7 109.9 . . ?
C40_7 C41_7 H4B_7 109.9 . . ?
H4A_7 C41_7 H4B_7 108.3 . . ?
C38_17 O1_17 C41_17 96.1(9) . . ?
O1_17 C38_17 C39_17 114.0(9) . . ?
O1_17 C38_17 C41_17 45.3(6) . . ?
C39_17 C38_17 C41_17 75.4(7) . . ?
O1_17 C38_17 H1A_17 108.8 . . ?
C39_17 C38_17 H1A_17 108.8 . . ?
C41_17 C38_17 H1A_17 101.3 . . ?
O1_17 C38_17 H1B_17 108.8 . . ?
C39_17 C38_17 H1B_17 108.8 . . ?
C41_17 C38_17 H1B_17 147.1 . . ?
H1A_17 C38_17 H1B_17 107.6 . . ?
C40_17 C39_17 C38_17 104.1(9) . . ?
C40_17 C39_17 H2A_17 110.9 . . ?
C38_17 C39_17 H2A_17 110.9 . . ?
C40_17 C39_17 H2B_17 110.9 . . ?
C38_17 C39_17 H2B_17 110.9 . . ?
H2A_17 C39_17 H2B_17 109.0 . . ?
C39_17 C40_17 C41_17 96.1(8) . . ?
C39_17 C40_17 H3A_17 112.5 . . ?
C41_17 C40_17 H3A_17 112.5 . . ?
C39_17 C40_17 H3B_17 112.5 . . ?
C41_17 C40_17 H3B_17 112.5 . . ?
H3A_17 C40_17 H3B_17 110.1 . . ?
O1_17 C41_17 C40_17 117.9(9) . . ?
O1_17 C41_17 C38_17 38.6(6) . . ?
C40_17 C41_17 C38_17 84.0(8) . . ?
O1_17 C41_17 H4A_17 107.8 . . ?
C40_17 C41_17 H4A_17 107.8 . . ?
C38_17 C41_17 H4A_17 140.5 . . ?
O1_17 C41_17 H4B_17 107.8 . . ?
C40_17 C41_17 H4B_17 107.8 . . ?
C38_17 C41_17 H4B_17 104.4 . . ?
H4A_17 C41_17 H4B_17 107.2 . . ?

loop_
_geom_bond_atom_site_label_1
_geom_bond_atom_site_label_2
_geom_bond_distance
_geom_bond_site_symmetry_2
_geom_bond_publ_flag
C1 C6 1.392(5) . ?
C1 C2 1.396(5) . ?
C1 Bi1 2.207(3) . ?
Os1 N3 2.031(3) . ?
Os1 N1 2.084(3) . ?
Os1 N2 2.100(3) . ?
Os1 P2 2.3319(9) . ?
Os1 P1 2.4002(8) . ?
Bi1 C12 2.214(3) . ?
Bi1 N4 2.352(3) . ?
Bi1 O1 2.753(2) . ?
P1 C24 1.792(4) . ?
P1 C34_16 1.898(4) . ?
P1 C34_6 1.898(4) . ?
P1 C30_5 1.908(4) . ?
P1 C30_15 1.908(4) . ?
N5 C7 1.398(4) . ?
N5 C6 1.403(4) . ?
N5 H1 0.8800 . ?
C2 C3 1.383(6) . ?
C2 H2 0.9500 . ?
N4 C13 1.356(4) . ?
N4 N3 1.357(4) . ?
P2 C21 1.785(4) . ?
P2 C26_3 1.866(3) . ?
P2 C26_4 1.877(3) . ?
C3 C4 1.395(6) . ?
C3 H3 0.9500 . ?
N3 C15 1.350(4) . ?
C4 C5 1.373(5) . ?
C4 H4 0.9500 . ?
N2 C20 1.350(4) . ?
N2 C16 1.367(4) . ?
C5 C6 1.406(5) . ?
C5 H5 0.9500 . ?
N1 C23 1.372(4) . ?
N1 C22 1.373(4) . ?
C7 C12 1.401(5) . ?
C7 C8 1.410(5) . ?
C8 C9 1.380(5) . ?
C8 H8 0.9500 . ?
C9 C10 1.388(5) . ?
C9 H9 0.9500 . ?
C10 C11 1.382(5) . ?
C10 H10 0.9500 . ?
C11 C12 1.403(5) . ?
C11 H11 0.9500 . ?
C13 C14 1.369(5) . ?
C13 H13 0.9500 . ?
C14 C15 1.392(5) . ?
C14 H14 0.9500 . ?
C15 C16 1.441(5) . ?
C16 C17 1.392(5) . ?
C17 C18 1.374(5) . ?
C17 H17 0.9500 . ?
C18 C19 1.386(5) . ?
C18 H18 0.9500 . ?
C19 C20 1.377(5) . ?
C19 H19 0.9500 . ?
C20 H20 0.9500 . ?
C21 C22 1.351(5) . ?
C21 H21 0.9500 . ?
C22 H22 0.9500 . ?
C23 C24 1.343(5) . ?
C23 H23 0.9500 . ?
C24 H24 0.9500 . ?
C25 F2 1.332(4) . ?
C25 F1 1.335(4) . ?
C25 F3 1.338(4) . ?
C25 S1 1.831(4) . ?
O1 S1 1.443(2) . ?
S1 O2 1.439(3) . ?
S1 O3 1.446(3) . ?
C26_3 C28_3 1.536(4) . ?
C26_3 C29_3 1.538(3) . ?
C26_3 C27_3 1.539(3) . ?
C27_3 H2A_3 0.9800 . ?
C27_3 H2B_3 0.9800 . ?
C27_3 H2C_3 0.9800 . ?
C28_3 H3A_3 0.9800 . ?
C28_3 H3B_3 0.9800 . ?
C28_3 H3C_3 0.9800 . ?
C29_3 H4A_3 0.9800 . ?
C29_3 H4B_3 0.9800 . ?
C29_3 H4C_3 0.9800 . ?
C26_4 C28_4 1.535(4) . ?
C26_4 C29_4 1.538(3) . ?
C26_4 C27_4 1.538(3) . ?
C27_4 H2A_4 0.9800 . ?
C27_4 H2B_4 0.9800 . ?
C27_4 H2C_4 0.9800 . ?
C28_4 H3A_4 0.9800 . ?
C28_4 H3B_4 0.9800 . ?
C28_4 H3C_4 0.9800 . ?
C29_4 H4A_4 0.9800 . ?
C29_4 H4B_4 0.9800 . ?
C29_4 H4C_4 0.9800 . ?
C30_5 C31_5 1.481(12) . ?
C30_5 C33_5 1.527(15) . ?
C30_5 C32_5 1.537(12) . ?
C31_5 H2A_5 0.9800 . ?
C31_5 H2B_5 0.9800 . ?
C31_5 H2C_5 0.9800 . ?
C32_5 H3A_5 0.9800 . ?
C32_5 H3B_5 0.9800 . ?
C32_5 H3C_5 0.9800 . ?
C33_5 H4A_5 0.9800 . ?
C33_5 H4B_5 0.9800 . ?
C33_5 H4C_5 0.9800 . ?
C30_15 C32_15 1.503(11) . ?
C30_15 C33_15 1.522(15) . ?
C30_15 C31_15 1.636(10) . ?
C31_15 H2A_15 0.9800 . ?
C31_15 H2B_15 0.9800 . ?
C31_15 H2C_15 0.9800 . ?
C32_15 H3A_15 0.9800 . ?
C32_15 H3B_15 0.9800 . ?
C32_15 H3C_15 0.9800 . ?
C33_15 H4A_15 0.9800 . ?
C33_15 H4B_15 0.9800 . ?
C33_15 H4C_15 0.9800 . ?
C34_6 C35_6 1.453(12) . ?
C34_6 C36_6 1.467(10) . ?
C34_6 C37_6 1.536(10) . ?
C35_6 H2A_6 0.9800 . ?
C35_6 H2B_6 0.9800 . ?
C35_6 H2C_6 0.9800 . ?
C36_6 H3A_6 0.9800 . ?
C36_6 H3B_6 0.9800 . ?
C36_6 H3C_6 0.9800 . ?
C37_6 H4A_6 0.9800 . ?
C37_6 H4B_6 0.9800 . ?
C37_6 H4C_6 0.9800 . ?
C34_16 C37_16 1.500(9) . ?
C34_16 C35_16 1.579(10) . ?
C34_16 C36_16 1.600(9) . ?
C35_16 H2A_16 0.9800 . ?
C35_16 H2B_16 0.9800 . ?
C35_16 H2C_16 0.9800 . ?
C36_16 H3A_16 0.9800 . ?
C36_16 H3B_16 0.9800 . ?
C36_16 H3C_16 0.9800 . ?
C37_16 H4A_16 0.9800 . ?
C37_16 H4B_16 0.9800 . ?
C37_16 H4C_16 0.9800 . ?
O1_7 C41_7 1.379(15) . ?
O1_7 C38_7 1.445(9) . ?
C38_7 C39_7 1.519(13) . ?
C38_7 H1A_7 0.9900 . ?
C38_7 H1B_7 0.9900 . ?
C39_7 C40_7 1.561(14) . ?
C39_7 H2A_7 0.9900 . ?
C39_7 H2B_7 0.9900 . ?
C40_7 C41_7 1.495(17) . ?
C40_7 H3A_7 0.9900 . ?
C40_7 H3B_7 0.9900 . ?
C41_7 H4A_7 0.9900 . ?
C41_7 H4B_7 0.9900 . ?
O1_17 C38_17 1.247(14) . ?
O1_17 C41_17 1.422(13) . ?
C38_17 C39_17 1.538(16) . ?
C38_17 C41_17 1.988(17) . ?
C38_17 H1A_17 0.9900 . ?
C38_17 H1B_17 0.9900 . ?
C39_17 C40_17 1.449(14) . ?
C39_17 H2A_17 0.9900 . ?
C39_17 H2B_17 0.9900 . ?
C40_17 C41_17 1.490(14) . ?
C40_17 H3A_17 0.9900 . ?
C40_17 H3B_17 0.9900 . ?
C41_17 H4A_17 0.9900 . ?
C41_17 H4B_17 0.9900 . ?
